data_4089358
loop_
_publ_author_name
'Kajitani, Hidenobu'
'Seino, Hidetake'
'Mizobe, Yasushi'

_publ_section_title
;
 Synthesis of a Sulfido-Capped Trinuclear Cluster
 [{(\h5-C5Me5)Ir}2{Mo(CO)3}(\m3-S)2] and Its Reactions at the Molybdenum
 Site Forming a Series of Ir2MoS2Clusters
;
_journal_issue 14
_journal_name_full Organometallics
_journal_page_first 3499
_journal_paper_doi 10.1021/om070190n
_journal_volume 26
_journal_year 2007
_chemical_formula_moiety 'C27 H37.50 F12 Ir2 Mo N2.50 O2 P2 S2 '
_chemical_formula_sum 'C27 H37.5 F12 Ir2 Mo N2.5 O2 P2 S2'
_chemical_formula_weight 1263.54
_space_group_IT_number 2
_space_group_name_Hall '-P 1'
_space_group_name_H-M_alt 'P -1'
_symmetry_cell_setting triclinic
_symmetry_Int_Tables_number 2
_symmetry_space_group_name_Hall '-P 1'
_symmetry_space_group_name_H-M 'P -1'
_cell_angle_alpha 70.917(9)
_cell_angle_beta 77.631(10)
_cell_angle_gamma 72.611(10)
_cell_formula_units_Z 2
_cell_length_a 10.468(3)
_cell_length_b 12.988(3)
_cell_length_c 16.240(4)
_cell_measurement_reflns_used 5041
_cell_measurement_temperature 293.1
_cell_measurement_theta_max 27.5
_cell_measurement_theta_min 3.0
_cell_volume 1974.6(9)
_computing_cell_refinement CrystalClear
_computing_data_collection CrystalClear
_computing_data_reduction CrystalStructure
_computing_publication_material 'CrystalStructure 3.8.0'
_computing_structure_refinement CRYSTALS
_computing_structure_solution 'DIRDIF99 (PATTY)'
_diffrn_detector_area_resol_mean 7.31
_diffrn_measured_fraction_theta_full 0.957
_diffrn_measured_fraction_theta_max 0.957
_diffrn_measurement_device_type 'Rigaku Mercury'
_diffrn_measurement_method \w
_diffrn_radiation_type 'Mo K\a'
_diffrn_radiation_wavelength 0.71070
_diffrn_reflns_av_R_equivalents 0.026
_diffrn_reflns_limit_h_max 13
_diffrn_reflns_limit_h_min -13
_diffrn_reflns_limit_k_max 16
_diffrn_reflns_limit_k_min -13
_diffrn_reflns_limit_l_max 21
_diffrn_reflns_limit_l_min -17
_diffrn_reflns_number 15745
_diffrn_reflns_theta_full 27.48
_diffrn_reflns_theta_max 27.48
_exptl_absorpt_coefficient_mu 7.326
_exptl_absorpt_correction_T_max 0.231
_exptl_absorpt_correction_T_min 0.146
_exptl_absorpt_correction_type multi-scan
_exptl_absorpt_process_details 'Jacobson, R. (1998) Private communication'
_exptl_crystal_colour 'dark green'
_exptl_crystal_density_diffrn 2.125
_exptl_crystal_density_method 'not measured'
_exptl_crystal_description unknown
_exptl_crystal_F_000 1198.00
_exptl_crystal_size_max 0.30
_exptl_crystal_size_mid 0.20
_exptl_crystal_size_min 0.20
_refine_diff_density_max 2.27
_refine_diff_density_min -1.04
_refine_ls_extinction_method none
_refine_ls_goodness_of_fit_ref 1.010
_refine_ls_hydrogen_treatment refall
_refine_ls_number_parameters 496
_refine_ls_number_reflns 8665
_refine_ls_R_factor_gt 0.0360
_refine_ls_shift/su_max 0.0010
_refine_ls_structure_factor_coef Fsqd
_refine_ls_weighting_details 'w = 1/[0.0001Fo^2^ + 0.9000\s(Fo^2^)]/(4Fo^2^)'
_refine_ls_weighting_scheme calc
_refine_ls_wR_factor_ref 0.0840
_reflns_number_gt 5867
_reflns_number_total 8665
_reflns_threshold_expression F^2^>2.0\s(F^2^)
_cod_data_source_file om070190n-file002.cif
_cod_data_source_block '__cluster6'
_cod_original_cell_volume 1974.6(8)
_cod_original_formula_sum 'C27 H37.50 F12 Ir2 Mo N2.50 O2 P2 S2 '
_cod_database_code 4089358

loop_
_symmetry_equiv_pos_site_id
_symmetry_equiv_pos_as_xyz
1 +X,+Y,+Z
2 -X,-Y,-Z

loop_
_atom_site_label
_atom_site_type_symbol
_atom_site_fract_x
_atom_site_fract_y
_atom_site_fract_z
_atom_site_U_iso_or_equiv
_atom_site_adp_type
_atom_site_occupancy
_atom_site_symmetry_multiplicity
_atom_site_calc_flag
_atom_site_refinement_flags
Ir(1) Ir 0.88653(3) 0.20303(2) 0.16173(2) 0.04082(7) Uani 1.00 1 d .
Ir(2) Ir 0.77412(3) 0.37582(2) 0.24239(2) 0.04413(8) Uani 1.00 1 d .
Mo(1) Mo 1.06143(6) 0.29520(6) 0.21846(4) 0.04559(18) Uani 1.00 1 d .
S(1) S 0.91073(19) 0.38146(16) 0.11125(11) 0.0476(5) Uani 1.00 1 d .
S(2) S 0.88980(18) 0.19708(16) 0.30339(11) 0.0462(5) Uani 1.00 1 d .
P(1) P 0.2021(3) 0.6374(2) 0.3363(2) 0.0908(10) Uani 1.00 1 d .
P(2) P 0.5000 0.0000 0.5000 0.0786(12) Uani 1.00 2 d S
P(3) P 0.5000 0.0000 0.0000 0.0742(12) Uani 1.00 2 d S
F(1) F 0.1703(9) 0.7337(9) 0.3722(8) 0.245(6) Uani 1.00 1 d .
F(2) F 0.0686(10) 0.6873(10) 0.3011(9) 0.258(6) Uani 1.00 1 d .
F(3) F 0.1254(11) 0.5778(9) 0.4074(9) 0.348(6) Uani 1.00 1 d .
F(4) F 0.2411(10) 0.5434(8) 0.2888(7) 0.226(5) Uani 1.00 1 d .
F(5) F 0.2793(15) 0.6912(9) 0.2587(8) 0.299(6) Uani 1.00 1 d .
F(6) F 0.3254(8) 0.5749(11) 0.3796(6) 0.256(5) Uani 1.00 1 d .
F(7) F 0.4575(7) 0.1020(5) 0.5385(4) 0.134(2) Uani 1.00 1 d .
F(8) F 0.6201(7) 0.0445(6) 0.4440(5) 0.184(3) Uani 1.00 1 d .
F(9) F 0.5885(8) -0.0715(6) 0.5739(4) 0.162(3) Uani 1.00 1 d .
F(10) F 0.4047(5) 0.0707(6) 0.0603(4) 0.144(3) Uani 1.00 1 d .
F(11) F 0.4434(8) -0.0979(7) 0.0519(7) 0.218(4) Uani 1.00 1 d .
F(12) F 0.6147(7) -0.0354(8) 0.0562(6) 0.196(4) Uani 1.00 1 d .
O(1) O 1.2952(7) 0.3308(7) 0.0663(4) 0.140(3) Uani 1.00 1 d .
O(2) O 1.0580(10) 0.5495(6) 0.1770(5) 0.147(3) Uani 1.00 1 d .
N(1) N 1.2015(6) 0.1318(5) 0.2568(4) 0.062(2) Uani 1.00 1 d .
N(2) N 1.1110(5) 0.2948(5) 0.3417(3) 0.053(2) Uani 1.00 1 d .
N(3) N 1.043(2) -0.0723(12) 0.4607(9) 0.226(8) Uani 1.00 1 d .
C(1) C 0.7489(7) 0.1177(7) 0.1393(5) 0.057(2) Uani 1.00 1 d .
C(2) C 0.8557(8) 0.0354(6) 0.1809(5) 0.057(2) Uani 1.00 1 d .
C(3) C 0.9808(7) 0.0473(6) 0.1224(5) 0.057(2) Uani 1.00 1 d .
C(4) C 0.9491(8) 0.1377(6) 0.0488(4) 0.055(2) Uani 1.00 1 d .
C(5) C 0.8052(8) 0.1819(7) 0.0567(5) 0.060(2) Uani 1.00 1 d .
C(6) C 0.6010(8) 0.1344(8) 0.1711(6) 0.095(4) Uani 1.00 1 d .
C(7) C 0.8399(10) -0.0541(7) 0.2649(5) 0.091(3) Uani 1.00 1 d .
C(8) C 1.1167(8) -0.0276(7) 0.1410(5) 0.079(3) Uani 1.00 1 d .
C(9) C 1.0525(9) 0.1721(8) -0.0280(5) 0.085(3) Uani 1.00 1 d .
C(10) C 0.7300(9) 0.2725(8) -0.0118(5) 0.094(3) Uani 1.00 1 d .
C(11) C 0.5793(8) 0.4905(7) 0.2128(5) 0.068(2) Uani 1.00 1 d .
C(12) C 0.5593(7) 0.4032(6) 0.2915(4) 0.056(2) Uani 1.00 1 d .
C(13) C 0.6270(8) 0.4096(7) 0.3558(5) 0.065(2) Uani 1.00 1 d .
C(14) C 0.6894(9) 0.5035(8) 0.3177(6) 0.077(3) Uani 1.00 1 d .
C(15) C 0.6602(10) 0.5492(7) 0.2294(6) 0.082(3) Uani 1.00 1 d .
C(16) C 0.5170(9) 0.5193(9) 0.1320(5) 0.121(4) Uani 1.00 1 d .
C(17) C 0.4715(8) 0.3258(8) 0.3062(6) 0.090(3) Uani 1.00 1 d .
C(18) C 0.6219(10) 0.3381(9) 0.4482(5) 0.110(4) Uani 1.00 1 d .
C(19) C 0.7678(11) 0.5410(10) 0.3648(7) 0.132(5) Uani 1.00 1 d .
C(20) C 0.6955(11) 0.6566(8) 0.1681(7) 0.142(5) Uani 1.00 1 d .
C(21) C 1.2111(9) 0.3134(8) 0.1230(6) 0.081(3) Uani 1.00 1 d .
C(22) C 1.0597(11) 0.4560(8) 0.1955(6) 0.091(3) Uani 1.00 1 d .
C(23) C 1.2721(9) 0.0463(8) 0.2753(5) 0.070(3) Uani 1.00 1 d .
C(24) C 1.3644(9) -0.0650(7) 0.2953(6) 0.102(3) Uani 1.00 1 d .
C(25) C 1.1305(7) 0.2943(7) 0.4066(5) 0.061(2) Uani 1.00 1 d .
C(26) C 1.1586(8) 0.2925(8) 0.4905(5) 0.086(3) Uani 1.00 1 d .
C(27) C 1.0000 0.0000 0.5000 0.148(11) Uani 1.00 2 d S
H(1) H 0.5890 0.0817 0.2269 0.130 Uiso 1.00 1 c R
H(2) H 0.5568 0.1225 0.1308 0.130 Uiso 1.00 1 c R
H(3) H 0.5636 0.2085 0.1763 0.130 Uiso 1.00 1 c R
H(4) H 0.9260 -0.1020 0.2775 0.107 Uiso 1.00 1 c R
H(5) H 0.7844 -0.0969 0.2593 0.107 Uiso 1.00 1 c R
H(6) H 0.7991 -0.0208 0.3113 0.107 Uiso 1.00 1 c R
H(7) H 1.1834 -0.0038 0.0945 0.098 Uiso 1.00 1 c R
H(8) H 1.1177 -0.1028 0.1462 0.098 Uiso 1.00 1 c R
H(9) H 1.1355 -0.0237 0.1945 0.098 Uiso 1.00 1 c R
H(10) H 1.0087 0.2334 -0.0719 0.106 Uiso 1.00 1 c R
H(11) H 1.0965 0.1106 -0.0516 0.106 Uiso 1.00 1 c R
H(12) H 1.1173 0.1943 -0.0090 0.106 Uiso 1.00 1 c R
H(13) H 0.6361 0.2866 0.0087 0.116 Uiso 1.00 1 c R
H(14) H 0.7463 0.2500 -0.0640 0.116 Uiso 1.00 1 c R
H(15) H 0.7594 0.3390 -0.0238 0.116 Uiso 1.00 1 c R
H(16) H 0.5436 0.5820 0.0896 0.121 Uiso 1.00 1 c R
H(17) H 0.4215 0.5371 0.1460 0.121 Uiso 1.00 1 c R
H(18) H 0.5454 0.4564 0.1089 0.121 Uiso 1.00 1 c R
H(19) H 0.4333 0.3414 0.2541 0.110 Uiso 1.00 1 c R
H(20) H 0.4014 0.3361 0.3530 0.110 Uiso 1.00 1 c R
H(21) H 0.5243 0.2504 0.3206 0.110 Uiso 1.00 1 c R
H(22) H 0.5685 0.2868 0.4570 0.129 Uiso 1.00 1 c R
H(23) H 0.5843 0.3834 0.4873 0.129 Uiso 1.00 1 c R
H(24) H 0.7113 0.2975 0.4593 0.129 Uiso 1.00 1 c R
H(25) H 0.7684 0.4945 0.4238 0.181 Uiso 1.00 1 c R
H(26) H 0.7266 0.6169 0.3646 0.181 Uiso 1.00 1 c R
H(27) H 0.8579 0.5350 0.3364 0.181 Uiso 1.00 1 c R
H(28) H 0.7467 0.6819 0.1958 0.154 Uiso 1.00 1 c R
H(29) H 0.6147 0.7129 0.1546 0.154 Uiso 1.00 1 c R
H(30) H 0.7469 0.6422 0.1155 0.154 Uiso 1.00 1 c R
H(31) H 1.3139 -0.1203 0.3146 0.119 Uiso 1.00 1 c R
H(32) H 1.4149 -0.0732 0.3402 0.119 Uiso 1.00 1 c R
H(33) H 1.4242 -0.0742 0.2438 0.119 Uiso 1.00 1 c R
H(34) H 1.1143 0.2426 0.5361 0.103 Uiso 1.00 1 c R
H(35) H 1.1262 0.3660 0.4977 0.103 Uiso 1.00 1 c R
H(36) H 1.2531 0.2678 0.4930 0.103 Uiso 1.00 1 c R

loop_
_atom_site_aniso_label
_atom_site_aniso_U_11
_atom_site_aniso_U_22
_atom_site_aniso_U_33
_atom_site_aniso_U_12
_atom_site_aniso_U_13
_atom_site_aniso_U_23
Ir(1) 0.0335(2) 0.0428(2) 0.0459(2) -0.0067(1) -0.0116(1) -0.0107(1)
Ir(2) 0.0417(2) 0.0421(2) 0.0451(2) -0.0080(1) -0.0066(1) -0.0092(1)
Mo(1) 0.0411(3) 0.0478(3) 0.0479(3) -0.0151(3) -0.0137(2) -0.0048(2)
S(1) 0.0479(10) 0.0481(11) 0.0411(9) -0.0126(9) -0.0107(7) -0.0014(8)
S(2) 0.0477(10) 0.0463(11) 0.0414(9) -0.0145(8) -0.0115(7) -0.0017(8)
P(1) 0.079(2) 0.078(2) 0.109(2) -0.0124(17) -0.0090(17) -0.0274(18)
P(2) 0.084(2) 0.071(2) 0.069(2) -0.022(2) -0.0139(19) 0.0015(19)
P(3) 0.0470(18) 0.096(2) 0.093(2) -0.0189(19) 0.0013(17) -0.050(2)
F(1) 0.187(9) 0.248(11) 0.397(15) 0.005(8) -0.050(9) -0.264(12)
F(2) 0.179(10) 0.244(12) 0.395(16) 0.083(8) -0.179(11) -0.181(12)
F(3) 0.198(11) 0.182(10) 0.396(16) 0.009(8) 0.136(11) 0.108(11)
F(4) 0.192(9) 0.187(9) 0.343(13) 0.059(7) -0.124(9) -0.173(10)
F(5) 0.386(18) 0.160(9) 0.255(12) -0.092(11) 0.150(12) -0.033(9)
F(6) 0.130(7) 0.421(17) 0.218(9) 0.119(8) -0.107(6) -0.207(11)
F(7) 0.153(6) 0.101(5) 0.150(5) 0.009(4) -0.066(4) -0.046(4)
F(8) 0.133(6) 0.153(7) 0.225(8) -0.062(5) 0.043(6) -0.019(6)
F(9) 0.214(8) 0.105(5) 0.170(6) -0.012(5) -0.122(6) -0.006(5)
F(10) 0.069(4) 0.208(8) 0.210(7) -0.025(4) 0.012(4) -0.159(6)
F(11) 0.136(7) 0.140(7) 0.311(11) -0.050(6) 0.088(7) -0.035(8)
F(12) 0.115(6) 0.277(11) 0.241(9) 0.068(6) -0.099(6) -0.189(9)
O(1) 0.085(5) 0.162(8) 0.113(5) -0.031(5) 0.029(4) 0.013(5)
O(2) 0.248(11) 0.075(5) 0.143(6) -0.080(6) -0.093(6) 0.015(5)
N(1) 0.060(4) 0.062(4) 0.064(4) -0.012(3) -0.025(3) -0.010(3)
N(2) 0.048(3) 0.068(4) 0.049(3) -0.017(3) -0.016(2) -0.014(3)
N(3) 0.37(2) 0.156(16) 0.133(11) 0.003(15) -0.050(13) -0.060(10)
C(1) 0.047(4) 0.069(5) 0.071(5) -0.017(4) -0.008(3) -0.038(4)
C(2) 0.061(5) 0.051(4) 0.070(5) -0.023(4) -0.008(4) -0.025(4)
C(3) 0.041(4) 0.046(4) 0.084(5) -0.011(3) -0.017(3) -0.014(4)
C(4) 0.058(5) 0.062(5) 0.057(4) -0.015(4) -0.008(3) -0.030(4)
C(5) 0.062(5) 0.065(5) 0.066(5) -0.009(4) -0.028(4) -0.029(4)
C(6) 0.050(5) 0.134(9) 0.141(8) -0.035(6) -0.002(5) -0.086(7)
C(7) 0.127(9) 0.066(6) 0.074(6) -0.041(6) 0.013(5) -0.012(5)
C(8) 0.061(5) 0.078(6) 0.107(7) -0.003(5) -0.018(5) -0.044(5)
C(9) 0.090(7) 0.102(8) 0.072(5) -0.038(6) 0.015(5) -0.039(5)
C(10) 0.098(7) 0.103(8) 0.090(6) 0.003(6) -0.053(5) -0.038(6)
C(11) 0.052(5) 0.056(5) 0.069(5) 0.004(4) -0.003(4) -0.004(4)
C(12) 0.050(4) 0.055(5) 0.057(4) -0.007(3) 0.008(3) -0.023(4)
C(13) 0.079(6) 0.063(5) 0.050(4) -0.013(4) 0.016(4) -0.031(4)
C(14) 0.076(6) 0.088(7) 0.076(6) -0.034(5) 0.014(5) -0.037(5)
C(15) 0.083(7) 0.044(5) 0.097(7) -0.004(4) 0.020(5) -0.020(5)
C(16) 0.082(7) 0.143(11) 0.077(6) 0.032(7) -0.024(5) 0.002(6)
C(17) 0.047(5) 0.102(8) 0.127(8) -0.027(5) 0.013(5) -0.046(6)
C(18) 0.124(9) 0.137(10) 0.060(6) -0.031(8) 0.014(5) -0.035(6)
C(19) 0.143(11) 0.151(12) 0.160(10) -0.080(9) 0.026(8) -0.109(9)
C(20) 0.146(11) 0.054(6) 0.184(11) -0.031(7) 0.054(9) -0.022(7)
C(21) 0.058(5) 0.075(6) 0.089(6) -0.013(5) 0.003(5) -0.004(5)
C(22) 0.141(9) 0.068(6) 0.080(6) -0.049(7) -0.058(6) 0.009(5)
C(23) 0.061(5) 0.066(6) 0.087(6) -0.011(4) -0.035(4) -0.016(5)
C(24) 0.096(8) 0.051(5) 0.150(9) 0.011(5) -0.072(7) -0.009(6)
C(25) 0.045(4) 0.065(5) 0.069(5) -0.007(4) -0.009(4) -0.019(4)
C(26) 0.073(6) 0.110(8) 0.075(6) -0.006(5) -0.016(4) -0.039(5)
C(27) 0.16(2) 0.11(2) 0.16(2) -0.022(17) -0.049(17) -0.018(15)

loop_
_atom_type_symbol
_atom_type_description
_atom_type_scat_dispersion_real
_atom_type_scat_dispersion_imag
_atom_type_scat_source
C C 0.003 0.002
;
International Tables for Crystallography
(1992, Vol. C, Tables 4.2.6.8 and 6.1.1.4)
;
H H 0.000 0.000
;
International Tables for Crystallography
(1992, Vol. C, Table 6.1.1.4)
;
N N 0.006 0.003
;
International Tables for Crystallography
(1992, Vol. C, Tables 4.2.6.8 and 6.1.1.4)
;
O O 0.011 0.006
;
International Tables for Crystallography
(1992, Vol. C, Tables 4.2.6.8 and 6.1.1.4)
;
F F 0.017 0.010
;
International Tables for Crystallography
(1992, Vol. C, Tables 4.2.6.8 and 6.1.1.4)
;
P P 0.102 0.094
;
International Tables for Crystallography
(1992, Vol. C, Tables 4.2.6.8 and 6.1.1.4)
;
S S 0.125 0.123
;
International Tables for Crystallography
(1992, Vol. C, Tables 4.2.6.8 and 6.1.1.4)
;
Mo Mo -1.683 0.686
;
International Tables for Crystallography
(1992, Vol. C, Tables 4.2.6.8 and 6.1.1.4)
;
Ir Ir -1.444 7.990
;
International Tables for Crystallography
(1992, Vol. C, Tables 4.2.6.8 and 6.1.1.4)
;

loop_
_geom_angle_atom_site_label_1
_geom_angle_atom_site_label_2
_geom_angle_atom_site_label_3
_geom_angle
_geom_angle_publ_flag
_geom_angle_site_symmetry_1
_geom_angle_site_symmetry_3
Ir(2) Ir(1) Mo(1) 60.272(15) yes . .
Ir(2) Ir(1) S(1) 52.52(4) yes . .
Ir(2) Ir(1) S(2) 51.97(4) yes . .
Ir(2) Ir(1) C(1) 118.0(2) yes . .
Ir(2) Ir(1) C(2) 135.75(19) yes . .
Ir(2) Ir(1) C(3) 169.6(2) yes . .
Ir(2) Ir(1) C(4) 153.22(18) yes . .
Ir(2) Ir(1) C(5) 124.9(2) yes . .
Mo(1) Ir(1) S(1) 52.99(5) yes . .
Mo(1) Ir(1) S(2) 54.45(5) yes . .
Mo(1) Ir(1) C(1) 171.38(18) yes . .
Mo(1) Ir(1) C(2) 137.2(2) yes . .
Mo(1) Ir(1) C(3) 116.7(2) yes . .
Mo(1) Ir(1) C(4) 121.8(2) yes . .
Mo(1) Ir(1) C(5) 150.3(2) yes . .
S(1) Ir(1) S(2) 91.73(7) yes . .
S(1) Ir(1) C(1) 133.80(19) yes . .
S(1) Ir(1) C(2) 167.3(2) yes . .
S(1) Ir(1) C(3) 135.09(19) yes . .
S(1) Ir(1) C(4) 105.2(2) yes . .
S(1) Ir(1) C(5) 104.3(2) yes . .
S(2) Ir(1) C(1) 117.3(2) yes . .
S(2) Ir(1) C(2) 100.8(2) yes . .
S(2) Ir(1) C(3) 117.8(2) yes . .
S(2) Ir(1) C(4) 153.87(19) yes . .
S(2) Ir(1) C(5) 154.6(2) yes . .
C(1) Ir(1) C(2) 37.2(2) yes . .
C(1) Ir(1) C(3) 63.3(3) yes . .
C(1) Ir(1) C(4) 64.0(3) yes . .
C(1) Ir(1) C(5) 38.2(2) yes . .
C(2) Ir(1) C(3) 38.7(2) yes . .
C(2) Ir(1) C(4) 63.8(3) yes . .
C(2) Ir(1) C(5) 63.3(3) yes . .
C(3) Ir(1) C(4) 37.1(2) yes . .
C(3) Ir(1) C(5) 63.1(3) yes . .
C(4) Ir(1) C(5) 38.6(2) yes . .
Ir(1) Ir(2) Mo(1) 61.591(19) yes . .
Ir(1) Ir(2) S(1) 51.70(5) yes . .
Ir(1) Ir(2) S(2) 52.32(5) yes . .
Ir(1) Ir(2) C(11) 120.1(2) yes . .
Ir(1) Ir(2) C(12) 116.9(2) yes . .
Ir(1) Ir(2) C(13) 139.1(2) yes . .
Ir(1) Ir(2) C(14) 175.1(2) yes . .
Ir(1) Ir(2) C(15) 147.3(2) yes . .
Mo(1) Ir(2) S(1) 53.45(4) yes . .
Mo(1) Ir(2) S(2) 55.13(4) yes . .
Mo(1) Ir(2) C(11) 156.1(2) yes . .
Mo(1) Ir(2) C(12) 165.53(17) yes . .
Mo(1) Ir(2) C(13) 133.0(2) yes . .
Mo(1) Ir(2) C(14) 116.7(2) yes . .
Mo(1) Ir(2) C(15) 126.7(2) yes . .
S(1) Ir(2) S(2) 91.35(5) yes . .
S(1) Ir(2) C(11) 107.0(2) yes . .
S(1) Ir(2) C(12) 138.5(2) yes . .
S(1) Ir(2) C(13) 167.7(2) yes . .
S(1) Ir(2) C(14) 131.7(2) yes . .
S(1) Ir(2) C(15) 104.5(2) yes . .
S(2) Ir(2) C(11) 147.1(2) yes . .
S(2) Ir(2) C(12) 111.66(19) yes . .
S(2) Ir(2) C(13) 100.77(19) yes . .
S(2) Ir(2) C(14) 122.8(2) yes . .
S(2) Ir(2) C(15) 160.4(3) yes . .
C(11) Ir(2) C(12) 38.3(2) yes . .
C(11) Ir(2) C(13) 63.6(3) yes . .
C(11) Ir(2) C(14) 63.5(3) yes . .
C(11) Ir(2) C(15) 37.8(4) yes . .
C(12) Ir(2) C(13) 37.7(3) yes . .
C(12) Ir(2) C(14) 63.4(3) yes . .
C(12) Ir(2) C(15) 63.3(3) yes . .
C(13) Ir(2) C(14) 38.1(3) yes . .
C(13) Ir(2) C(15) 63.1(3) yes . .
C(14) Ir(2) C(15) 37.6(3) yes . .
Ir(1) Mo(1) Ir(2) 58.137(16) yes . .
Ir(1) Mo(1) S(1) 49.70(5) yes . .
Ir(1) Mo(1) S(2) 49.83(5) yes . .
Ir(1) Mo(1) N(1) 92.0(2) yes . .
Ir(1) Mo(1) N(2) 137.55(17) yes . .
Ir(1) Mo(1) C(21) 106.1(3) yes . .
Ir(1) Mo(1) C(22) 128.5(3) yes . .
Ir(2) Mo(1) S(1) 50.88(4) yes . .
Ir(2) Mo(1) S(2) 50.09(4) yes . .
Ir(2) Mo(1) N(1) 134.64(19) yes . .
Ir(2) Mo(1) N(2) 100.98(14) yes . .
Ir(2) Mo(1) C(21) 137.8(2) yes . .
Ir(2) Mo(1) C(22) 84.0(3) yes . .
S(1) Mo(1) S(2) 85.63(6) yes . .
S(1) Mo(1) N(1) 134.5(2) yes . .
S(1) Mo(1) N(2) 146.02(15) yes . .
S(1) Mo(1) C(21) 88.2(2) yes . .
S(1) Mo(1) C(22) 79.8(3) yes . .
S(2) Mo(1) N(1) 84.70(19) yes . .
S(2) Mo(1) N(2) 87.96(17) yes . .
S(2) Mo(1) C(21) 150.8(3) yes . .
S(2) Mo(1) C(22) 128.6(2) yes . .
N(1) Mo(1) N(2) 77.8(2) yes . .
N(1) Mo(1) C(21) 79.4(2) yes . .
N(1) Mo(1) C(22) 137.7(4) yes . .
N(2) Mo(1) C(21) 112.1(3) yes . .
N(2) Mo(1) C(22) 78.4(3) yes . .
C(21) Mo(1) C(22) 78.0(4) yes . .
Ir(1) S(1) Ir(2) 75.77(5) yes . .
Ir(1) S(1) Mo(1) 77.31(5) yes . .
Ir(2) S(1) Mo(1) 75.67(5) yes . .
Ir(1) S(2) Ir(2) 75.71(5) yes . .
Ir(1) S(2) Mo(1) 75.72(5) yes . .
Ir(2) S(2) Mo(1) 74.77(5) yes . .
F(1) P(1) F(2) 87.1(7) yes . .
F(1) P(1) F(3) 93.0(7) yes . .
F(1) P(1) F(4) 174.0(6) yes . .
F(1) P(1) F(5) 92.4(7) yes . .
F(1) P(1) F(6) 96.0(7) yes . .
F(2) P(1) F(3) 82.6(7) yes . .
F(2) P(1) F(4) 92.0(7) yes . .
F(2) P(1) F(5) 95.6(7) yes . .
F(2) P(1) F(6) 171.8(6) yes . .
F(3) P(1) F(4) 92.8(7) yes . .
F(3) P(1) F(5) 174.2(9) yes . .
F(3) P(1) F(6) 89.6(6) yes . .
F(4) P(1) F(5) 81.7(6) yes . .
F(4) P(1) F(6) 85.6(7) yes . .
F(5) P(1) F(6) 91.8(7) yes . .
F(7) P(2) F(7) 180.0(5) yes . 2_656
F(7) P(2) F(8) 89.1(4) yes . .
F(7) P(2) F(8) 90.9(4) yes . 2_656
F(7) P(2) F(9) 91.5(4) yes . .
F(7) P(2) F(9) 88.5(4) yes . 2_656
F(7) P(2) F(8) 90.9(4) yes 2_656 .
F(7) P(2) F(8) 89.1(4) yes 2_656 2_656
F(7) P(2) F(9) 88.5(4) yes 2_656 .
F(7) P(2) F(9) 91.5(4) yes 2_656 2_656
F(8) P(2) F(8) 180.0(6) yes . 2_656
F(8) P(2) F(9) 90.2(4) yes . .
F(8) P(2) F(9) 89.8(4) yes . 2_656
F(8) P(2) F(9) 89.8(4) yes 2_656 .
F(8) P(2) F(9) 90.2(4) yes 2_656 2_656
F(9) P(2) F(9) 180.0(6) yes . 2_656
F(10) P(3) F(10) 180.0(8) yes . 2_655
F(10) P(3) F(11) 89.8(4) yes . .
F(10) P(3) F(11) 90.2(4) yes . 2_655
F(10) P(3) F(12) 91.8(4) yes . .
F(10) P(3) F(12) 88.2(4) yes . 2_655
F(10) P(3) F(11) 90.2(4) yes 2_655 .
F(10) P(3) F(11) 89.8(4) yes 2_655 2_655
F(10) P(3) F(12) 88.2(4) yes 2_655 .
F(10) P(3) F(12) 91.8(4) yes 2_655 2_655
F(11) P(3) F(11) 180.0(8) yes . 2_655
F(11) P(3) F(12) 93.5(5) yes . .
F(11) P(3) F(12) 86.5(5) yes . 2_655
F(11) P(3) F(12) 86.5(5) yes 2_655 .
F(11) P(3) F(12) 93.5(5) yes 2_655 2_655
F(12) P(3) F(12) 180.0(7) yes . 2_655
Mo(1) N(1) C(23) 178.0(9) yes . .
Mo(1) N(2) C(25) 176.8(6) yes . .
Ir(1) C(1) C(2) 71.4(5) yes . .
Ir(1) C(1) C(5) 70.1(5) yes . .
Ir(1) C(1) C(6) 126.6(7) yes . .
C(2) C(1) C(5) 108.2(6) yes . .
C(2) C(1) C(6) 127.3(6) yes . .
C(5) C(1) C(6) 124.4(6) yes . .
Ir(1) C(2) C(1) 71.4(5) yes . .
Ir(1) C(2) C(3) 70.5(5) yes . .
Ir(1) C(2) C(7) 128.1(7) yes . .
C(1) C(2) C(3) 107.5(6) yes . .
C(1) C(2) C(7) 125.3(7) yes . .
C(3) C(2) C(7) 126.9(6) yes . .
Ir(1) C(3) C(2) 70.9(4) yes . .
Ir(1) C(3) C(4) 69.9(4) yes . .
Ir(1) C(3) C(8) 125.4(7) yes . .
C(2) C(3) C(4) 108.2(6) yes . .
C(2) C(3) C(8) 124.2(6) yes . .
C(4) C(3) C(8) 127.7(6) yes . .
Ir(1) C(4) C(3) 73.0(5) yes . .
Ir(1) C(4) C(5) 71.5(5) yes . .
Ir(1) C(4) C(9) 125.8(7) yes . .
C(3) C(4) C(5) 108.6(6) yes . .
C(3) C(4) C(9) 123.2(6) yes . .
C(5) C(4) C(9) 128.0(6) yes . .
Ir(1) C(5) C(1) 71.8(5) yes . .
Ir(1) C(5) C(4) 69.9(5) yes . .
Ir(1) C(5) C(10) 126.8(7) yes . .
C(1) C(5) C(4) 107.6(6) yes . .
C(1) C(5) C(10) 127.1(7) yes . .
C(4) C(5) C(10) 125.3(6) yes . .
Ir(2) C(11) C(12) 71.0(4) yes . .
Ir(2) C(11) C(15) 70.9(4) yes . .
Ir(2) C(11) C(16) 127.1(6) yes . .
C(12) C(11) C(15) 107.1(8) yes . .
C(12) C(11) C(16) 126.1(9) yes . .
C(15) C(11) C(16) 126.6(8) yes . .
Ir(2) C(12) C(11) 70.8(4) yes . .
Ir(2) C(12) C(13) 72.1(4) yes . .
Ir(2) C(12) C(17) 127.4(5) yes . .
C(11) C(12) C(13) 108.5(8) yes . .
C(11) C(12) C(17) 125.7(8) yes . .
C(13) C(12) C(17) 125.6(6) yes . .
Ir(2) C(13) C(12) 70.2(4) yes . .
Ir(2) C(13) C(14) 72.2(5) yes . .
Ir(2) C(13) C(18) 127.7(5) yes . .
C(12) C(13) C(14) 108.3(6) yes . .
C(12) C(13) C(18) 124.6(9) yes . .
C(14) C(13) C(18) 126.8(10) yes . .
Ir(2) C(14) C(13) 69.7(5) yes . .
Ir(2) C(14) C(15) 68.7(5) yes . .
Ir(2) C(14) C(19) 125.9(6) yes . .
C(13) C(14) C(15) 105.8(9) yes . .
C(13) C(14) C(19) 125.3(8) yes . .
C(15) C(14) C(19) 128.9(9) yes . .
Ir(2) C(15) C(11) 71.2(5) yes . .
Ir(2) C(15) C(14) 73.7(5) yes . .
Ir(2) C(15) C(20) 128.8(6) yes . .
C(11) C(15) C(14) 110.3(8) yes . .
C(11) C(15) C(20) 126.0(9) yes . .
C(14) C(15) C(20) 123.2(11) yes . .
Mo(1) C(21) O(1) 175.9(8) yes . .
Mo(1) C(22) O(2) 175.8(9) yes . .
N(1) C(23) C(24) 177.4(11) yes . .
N(2) C(25) C(26) 178.8(7) yes . .
N(3) C(27) N(3) 180.0(16) yes . 2_756
C(1) C(6) H(1) 108.8 no . .
C(1) C(6) H(2) 109.7 no . .
C(1) C(6) H(3) 109.9 no . .
H(1) C(6) H(2) 109.5 no . .
H(1) C(6) H(3) 109.5 no . .
H(2) C(6) H(3) 109.5 no . .
C(2) C(7) H(4) 109.5 no . .
C(2) C(7) H(5) 109.2 no . .
C(2) C(7) H(6) 109.7 no . .
H(4) C(7) H(5) 109.5 no . .
H(4) C(7) H(6) 109.5 no . .
H(5) C(7) H(6) 109.5 no . .
C(3) C(8) H(7) 109.7 no . .
C(3) C(8) H(8) 109.6 no . .
C(3) C(8) H(9) 109.1 no . .
H(7) C(8) H(8) 109.5 no . .
H(7) C(8) H(9) 109.5 no . .
H(8) C(8) H(9) 109.5 no . .
C(4) C(9) H(10) 109.3 no . .
C(4) C(9) H(11) 109.6 no . .
C(4) C(9) H(12) 109.6 no . .
H(10) C(9) H(11) 109.5 no . .
H(10) C(9) H(12) 109.5 no . .
H(11) C(9) H(12) 109.5 no . .
C(5) C(10) H(13) 109.4 no . .
C(5) C(10) H(14) 109.7 no . .
C(5) C(10) H(15) 109.3 no . .
H(13) C(10) H(14) 109.5 no . .
H(13) C(10) H(15) 109.5 no . .
H(14) C(10) H(15) 109.5 no . .
C(11) C(16) H(16) 110.2 no . .
C(11) C(16) H(17) 109.2 no . .
C(11) C(16) H(18) 109.0 no . .
H(16) C(16) H(17) 109.5 no . .
H(16) C(16) H(18) 109.5 no . .
H(17) C(16) H(18) 109.5 no . .
C(12) C(17) H(19) 109.3 no . .
C(12) C(17) H(20) 109.9 no . .
C(12) C(17) H(21) 109.2 no . .
H(19) C(17) H(20) 109.5 no . .
H(19) C(17) H(21) 109.5 no . .
H(20) C(17) H(21) 109.5 no . .
C(13) C(18) H(22) 109.7 no . .
C(13) C(18) H(23) 110.3 no . .
C(13) C(18) H(24) 108.4 no . .
H(22) C(18) H(23) 109.5 no . .
H(22) C(18) H(24) 109.5 no . .
H(23) C(18) H(24) 109.5 no . .
C(14) C(19) H(25) 109.1 no . .
C(14) C(19) H(26) 109.5 no . .
C(14) C(19) H(27) 109.8 no . .
H(25) C(19) H(26) 109.5 no . .
H(25) C(19) H(27) 109.5 no . .
H(26) C(19) H(27) 109.5 no . .
C(15) C(20) H(28) 109.7 no . .
C(15) C(20) H(29) 109.3 no . .
C(15) C(20) H(30) 109.4 no . .
H(28) C(20) H(29) 109.5 no . .
H(28) C(20) H(30) 109.5 no . .
H(29) C(20) H(30) 109.5 no . .
C(23) C(24) H(31) 109.1 no . .
C(23) C(24) H(32) 110.1 no . .
C(23) C(24) H(33) 109.2 no . .
H(31) C(24) H(32) 109.5 no . .
H(31) C(24) H(33) 109.5 no . .
H(32) C(24) H(33) 109.5 no . .
C(25) C(26) H(34) 109.1 no . .
C(25) C(26) H(35) 109.4 no . .
C(25) C(26) H(36) 109.9 no . .
H(34) C(26) H(35) 109.5 no . .
H(34) C(26) H(36) 109.5 no . .
H(35) C(26) H(36) 109.5 no . .

loop_
_geom_bond_atom_site_label_1
_geom_bond_atom_site_label_2
_geom_bond_distance
_geom_bond_publ_flag
_geom_bond_site_symmetry_2
Ir(1) Ir(2) 2.7965(4) yes .
Ir(1) Mo(1) 2.8962(9) yes .
Ir(1) S(1) 2.264(2) yes .
Ir(1) S(2) 2.2838(19) yes .
Ir(1) C(1) 2.208(10) yes .
Ir(1) C(2) 2.209(9) yes .
Ir(1) C(3) 2.203(8) yes .
Ir(1) C(4) 2.164(8) yes .
Ir(1) C(5) 2.186(10) yes .
Ir(2) Mo(1) 2.8594(6) yes .
Ir(2) S(1) 2.2895(16) yes .
Ir(2) S(2) 2.2731(16) yes .
Ir(2) C(11) 2.179(7) yes .
Ir(2) C(12) 2.181(7) yes .
Ir(2) C(13) 2.205(7) yes .
Ir(2) C(14) 2.240(11) yes .
Ir(2) C(15) 2.174(8) yes .
Mo(1) S(1) 2.3707(19) yes .
Mo(1) S(2) 2.431(2) yes .
Mo(1) N(1) 2.170(6) yes .
Mo(1) N(2) 2.171(7) yes .
Mo(1) C(21) 1.963(8) yes .
Mo(1) C(22) 1.993(11) yes .
P(1) F(1) 1.469(14) yes .
P(1) F(2) 1.503(12) yes .
P(1) F(3) 1.403(12) yes .
P(1) F(4) 1.562(13) yes .
P(1) F(5) 1.433(12) yes .
P(1) F(6) 1.486(9) yes .
P(2) F(7) 1.554(7) yes .
P(2) F(7) 1.554(7) yes 2_656
P(2) F(8) 1.531(8) yes .
P(2) F(8) 1.531(8) yes 2_656
P(2) F(9) 1.547(7) yes .
P(2) F(9) 1.547(7) yes 2_656
P(3) F(10) 1.556(7) yes .
P(3) F(10) 1.556(7) yes 2_655
P(3) F(11) 1.488(9) yes .
P(3) F(11) 1.488(9) yes 2_655
P(3) F(12) 1.533(9) yes .
P(3) F(12) 1.533(9) yes 2_655
O(1) C(21) 1.145(11) yes .
O(2) C(22) 1.148(14) yes .
N(1) C(23) 1.121(10) yes .
N(2) C(25) 1.114(12) yes .
N(3) C(27) 1.229(17) yes .
C(1) C(2) 1.409(10) yes .
C(1) C(5) 1.437(10) yes .
C(1) C(6) 1.497(10) yes .
C(2) C(3) 1.461(10) yes .
C(2) C(7) 1.491(10) yes .
C(3) C(4) 1.391(9) yes .
C(3) C(8) 1.492(10) yes .
C(4) C(5) 1.437(11) yes .
C(4) C(9) 1.508(10) yes .
C(5) C(10) 1.486(11) yes .
C(11) C(12) 1.429(10) yes .
C(11) C(15) 1.411(16) yes .
C(11) C(16) 1.478(14) yes .
C(12) C(13) 1.417(13) yes .
C(12) C(17) 1.487(14) yes .
C(13) C(14) 1.452(14) yes .
C(13) C(18) 1.484(10) yes .
C(14) C(15) 1.424(14) yes .
C(14) C(19) 1.499(19) yes .
C(15) C(20) 1.523(13) yes .
C(23) C(24) 1.456(11) yes .
C(25) C(26) 1.445(14) yes .
C(6) H(1) 0.950 no .
C(6) H(2) 0.950 no .
C(6) H(3) 0.950 no .
C(7) H(4) 0.950 no .
C(7) H(5) 0.950 no .
C(7) H(6) 0.950 no .
C(8) H(7) 0.950 no .
C(8) H(8) 0.950 no .
C(8) H(9) 0.950 no .
C(9) H(10) 0.950 no .
C(9) H(11) 0.950 no .
C(9) H(12) 0.950 no .
C(10) H(13) 0.950 no .
C(10) H(14) 0.950 no .
C(10) H(15) 0.950 no .
C(16) H(16) 0.950 no .
C(16) H(17) 0.950 no .
C(16) H(18) 0.950 no .
C(17) H(19) 0.950 no .
C(17) H(20) 0.950 no .
C(17) H(21) 0.950 no .
C(18) H(22) 0.950 no .
C(18) H(23) 0.950 no .
C(18) H(24) 0.950 no .
C(19) H(25) 0.950 no .
C(19) H(26) 0.950 no .
C(19) H(27) 0.950 no .
C(20) H(28) 0.950 no .
C(20) H(29) 0.950 no .
C(20) H(30) 0.950 no .
C(24) H(31) 0.950 no .
C(24) H(32) 0.950 no .
C(24) H(33) 0.950 no .
C(26) H(34) 0.950 no .
C(26) H(35) 0.950 no .
C(26) H(36) 0.950 no .
